data_4117402
loop_
_publ_author_name
'Julia R. Khusnutdinova'
'Nigam P. Rath'
'Liviu M. Mirica'

_publ_section_title
;
 The Aerobic Oxidation of a Pd(II) Dimethyl Complex Leads to Selective
 Ethane Elimination from a Pd(III) Intermediate
;
_journal_name_full 'Journal of the American Chemical Society'
_journal_page_first 2414
_journal_page_last 2422
_journal_paper_doi 10.1021/ja210841f
_journal_volume 134
_journal_year 2012
_chemical_formula_moiety 'C24 H38 N4 Pd, Cl O4'
_chemical_formula_sum 'C24 H38 Cl N4 O4 Pd'
_chemical_formula_weight 588.43
_space_group_IT_number 15
_symmetry_cell_setting monoclinic
_symmetry_space_group_name_Hall '-C 2yc'
_symmetry_space_group_name_H-M 'C 1 2/c 1'
_atom_sites_solution_hydrogens geom
_atom_sites_solution_primary direct
_atom_sites_solution_secondary difmap
_audit_creation_method SHELXL-97
_cell_angle_alpha 90.00
_cell_angle_beta 96.584(4)
_cell_angle_gamma 90.00
_cell_formula_units_Z 4
_cell_length_a 16.3907(12)
_cell_length_b 7.7425(6)
_cell_length_c 20.3997(16)
_cell_measurement_reflns_used 9969
_cell_measurement_temperature 153(2)
_cell_measurement_theta_max 28.52
_cell_measurement_theta_min 2.50
_cell_volume 2571.8(3)
_computing_cell_refinement 'Bruker SAINT'
_computing_data_collection 'Bruker APEX2'
_computing_data_reduction 'Bruker SAINT'
_computing_molecular_graphics 'Bruker SHELXTL'
_computing_publication_material 'Bruker SHELXTL'
_computing_structure_refinement 'SHELXL-97 (Sheldrick, 2008)'
_computing_structure_solution 'SHELXS-97 (Sheldrick, 2008)'
_diffrn_ambient_temperature 153(2)
_diffrn_measured_fraction_theta_full 1.000
_diffrn_measured_fraction_theta_max 1.000
_diffrn_measurement_device_type 'Bruker APEX-II CCD'
_diffrn_measurement_method '\f and \w scans'
_diffrn_radiation_monochromator graphite
_diffrn_radiation_source 'fine-focus sealed tube'
_diffrn_radiation_type MoK\a
_diffrn_radiation_wavelength 0.71073
_diffrn_reflns_av_R_equivalents 0.0396
_diffrn_reflns_av_sigmaI/netI 0.0246
_diffrn_reflns_limit_h_max 22
_diffrn_reflns_limit_h_min -22
_diffrn_reflns_limit_k_max 10
_diffrn_reflns_limit_k_min -10
_diffrn_reflns_limit_l_max 28
_diffrn_reflns_limit_l_min -28
_diffrn_reflns_number 37147
_diffrn_reflns_theta_full 29.51
_diffrn_reflns_theta_max 29.51
_diffrn_reflns_theta_min 2.01
_exptl_absorpt_coefficient_mu 0.863
_exptl_absorpt_correction_T_max 0.8837
_exptl_absorpt_correction_T_min 0.8107
_exptl_absorpt_correction_type multi-scan
_exptl_absorpt_process_details 'sadabs v2008/1'
_exptl_crystal_colour red
_exptl_crystal_density_diffrn 1.520
_exptl_crystal_density_meas ?
_exptl_crystal_description rectangular
_exptl_crystal_F_000 1220
_exptl_crystal_size_max 0.25
_exptl_crystal_size_mid 0.18
_exptl_crystal_size_min 0.15
_refine_diff_density_max 0.720
_refine_diff_density_min -0.629
_refine_diff_density_rms 0.072
_refine_ls_extinction_method none
_refine_ls_goodness_of_fit_ref 1.067
_refine_ls_hydrogen_treatment constr
_refine_ls_matrix_type full
_refine_ls_number_parameters 188
_refine_ls_number_reflns 3602
_refine_ls_number_restraints 21
_refine_ls_restrained_S_all 1.189
_refine_ls_R_factor_all 0.0353
_refine_ls_R_factor_gt 0.0263
_refine_ls_shift/su_max 0.000
_refine_ls_shift/su_mean 0.000
_refine_ls_structure_factor_coef Fsqd
_refine_ls_weighting_details 'calc w=1/[\s^2^(Fo^2^)+(0.0287P)^2^+3.2623P] where P=(Fo^2^+2Fc^2^)/3'
_refine_ls_weighting_scheme calc
_refine_ls_wR_factor_gt 0.0594
_refine_ls_wR_factor_ref 0.0644
_reflns_number_gt 3169
_reflns_number_total 3602
_reflns_threshold_expression >2sigma(I)
_cod_data_source_file ja210841f_si_002_2.cif
_cod_data_source_block l11511
_cod_depositor_comments
;
The following automatic conversions were performed:

'_exptl_crystal_density_meas' value 'no' was changed to '?' - the
value is perceived as not measured.

Automatic conversion script
Id: cif_fix_values 3008 2015-01-20 13:52:24Z robertas 

The following automatic conversions were performed:

data name '_iucr_refine_instruction_details' was replaced with
'_iucr_refine_instructions_details' as specified in the replacement
file 'data/replacement-values/replacement_tags.lst'.

Automatic conversion script
Id: cif_correct_tags 9268 2022-04-12 08:56:07Z antanas 
;
_cod_original_cell_volume 2571.7(3)
_cod_database_code 4117402

loop_
_symmetry_equiv_pos_as_xyz
'x, y, z'
'x, -y, z+1/2'
'x+1/2, y+1/2, z'
'x+1/2, -y+1/2, z+1/2'
'-x, -y, -z'
'-x, y, -z-1/2'
'-x+1/2, -y+1/2, -z'
'-x+1/2, y+1/2, -z-1/2'

loop_
_atom_site_label
_atom_site_type_symbol
_atom_site_fract_x
_atom_site_fract_y
_atom_site_fract_z
_atom_site_U_iso_or_equiv
_atom_site_adp_type
_atom_site_occupancy
_atom_site_symmetry_multiplicity
_atom_site_calc_flag
_atom_site_refinement_flags
_atom_site_disorder_assembly
_atom_site_disorder_group
Pd1 Pd 0.0000 0.28031(3) 0.2500 0.01882(7) Uani 1 2 d S . .
N1 N 0.08468(9) 0.0775(2) 0.24276(8) 0.0195(3) Uani 1 1 d . . .
N2 N 0.02403(10) 0.1669(2) 0.36369(8) 0.0208(3) Uani 1 1 d . . .
C1 C -0.08246(13) 0.4746(3) 0.26003(11) 0.0302(5) Uani 1 1 d . . .
H1A H -0.0537 0.5743 0.2814 0.045 Uiso 1 1 calc R . .
H1B H -0.1243 0.4341 0.2871 0.045 Uiso 1 1 calc R . .
H1C H -0.1089 0.5085 0.2164 0.045 Uiso 1 1 calc R . .
C2 C 0.10895(12) 0.0431(3) 0.18372(10) 0.0222(4) Uani 1 1 d . . .
C3 C 0.16954(12) -0.0778(3) 0.17741(11) 0.0280(4) Uani 1 1 d . . .
H3A H 0.1868 -0.1022 0.1355 0.034 Uiso 1 1 calc R . .
C4 C 0.20449(13) -0.1626(3) 0.23330(11) 0.0290(4) Uani 1 1 d . . .
H4A H 0.2483 -0.2416 0.2305 0.035 Uiso 1 1 calc R . .
C5 C 0.17563(12) -0.1322(3) 0.29351(10) 0.0258(4) Uani 1 1 d . . .
H5A H 0.1982 -0.1921 0.3320 0.031 Uiso 1 1 calc R . .
C6 C 0.11337(12) -0.0131(2) 0.29639(9) 0.0203(4) Uani 1 1 d . . .
C7 C 0.06698(12) 0.0008(3) 0.35616(9) 0.0220(4) Uani 1 1 d . . .
H7A H 0.0259 -0.0934 0.3541 0.026 Uiso 1 1 calc R . .
H7B H 0.1062 -0.0183 0.3962 0.026 Uiso 1 1 calc R . .
C8 C 0.06306(12) 0.1357(3) 0.12558(10) 0.0253(4) Uani 1 1 d . . .
H8A H 0.0902 0.2475 0.1189 0.030 Uiso 1 1 calc R . .
H8B H 0.0649 0.0654 0.0852 0.030 Uiso 1 1 calc R . .
C9 C 0.06901(13) 0.2779(3) 0.41730(10) 0.0257(4) Uani 1 1 d . . .
C10 C 0.15882(14) 0.2911(3) 0.40427(12) 0.0349(5) Uani 1 1 d . . .
H10A H 0.1857 0.1789 0.4125 0.052 Uiso 1 1 calc R . .
H10B H 0.1869 0.3780 0.4337 0.052 Uiso 1 1 calc R . .
H10C H 0.1615 0.3249 0.3583 0.052 Uiso 1 1 calc R . .
C11 C 0.06538(15) 0.2016(3) 0.48619(10) 0.0340(5) Uani 1 1 d . . .
H11A H 0.0871 0.0836 0.4876 0.051 Uiso 1 1 calc R . .
H11B H 0.0083 0.1997 0.4961 0.051 Uiso 1 1 calc R . .
H11C H 0.0984 0.2727 0.5190 0.051 Uiso 1 1 calc R . .
C12 C 0.03176(16) 0.4584(3) 0.41492(11) 0.0356(5) Uani 1 1 d . . .
H12A H 0.0628 0.5315 0.4482 0.053 Uiso 1 1 calc R . .
H12B H -0.0256 0.4515 0.4240 0.053 Uiso 1 1 calc R . .
H12C H 0.0341 0.5083 0.3710 0.053 Uiso 1 1 calc R . .
Cl1 Cl 0.2500 0.2500 0.0000 0.0584(3) Uani 1 2 d SDU . .
O1 O 0.1678(4) 0.2409(11) -0.0237(5) 0.081(2) Uani 0.45 1 d PDU A -1
O1' O 0.2982(5) 0.3830(10) -0.0038(4) 0.092(2) Uani 0.40 1 d PDU A -1
O2 O 0.2456(4) 0.1643(7) 0.0635(2) 0.0629(15) Uani 0.483(5) 1 d PDU A -1
O2' O 0.2865(4) 0.0910(7) -0.0390(2) 0.0853(18) Uani 0.517(5) 1 d PDU A -1
O1A O 0.1952(16) 0.277(3) -0.0543(9) 0.068(7) Uani 0.15 1 d PDU A -2

loop_
_atom_site_aniso_label
_atom_site_aniso_U_11
_atom_site_aniso_U_22
_atom_site_aniso_U_33
_atom_site_aniso_U_23
_atom_site_aniso_U_13
_atom_site_aniso_U_12
Pd1 0.01755(11) 0.01664(10) 0.02309(11) 0.000 0.00581(7) 0.000
N1 0.0164(8) 0.0201(8) 0.0223(8) -0.0016(6) 0.0033(6) 0.0006(6)
N2 0.0193(8) 0.0226(8) 0.0211(8) -0.0031(6) 0.0053(6) -0.0019(6)
C1 0.0278(11) 0.0258(11) 0.0374(12) -0.0049(9) 0.0051(9) 0.0088(8)
C2 0.0171(9) 0.0256(10) 0.0246(9) -0.0027(7) 0.0044(7) -0.0001(7)
C3 0.0223(10) 0.0327(11) 0.0298(10) -0.0063(8) 0.0069(8) 0.0025(8)
C4 0.0190(10) 0.0289(10) 0.0388(12) -0.0048(9) 0.0026(8) 0.0059(8)
C5 0.0212(10) 0.0251(11) 0.0303(10) 0.0005(8) -0.0009(8) 0.0019(8)
C6 0.0184(9) 0.0180(9) 0.0240(9) -0.0019(7) 0.0004(7) -0.0024(7)
C7 0.0213(9) 0.0233(10) 0.0212(9) 0.0011(7) 0.0008(7) -0.0007(7)
C8 0.0211(9) 0.0341(12) 0.0218(9) 0.0007(8) 0.0069(7) 0.0040(8)
C9 0.0264(10) 0.0292(10) 0.0220(9) -0.0058(8) 0.0049(7) -0.0062(8)
C10 0.0279(11) 0.0447(14) 0.0324(11) -0.0116(10) 0.0046(9) -0.0140(10)
C11 0.0377(13) 0.0427(14) 0.0215(10) -0.0036(9) 0.0030(8) -0.0053(10)
C12 0.0476(14) 0.0295(12) 0.0305(11) -0.0091(9) 0.0083(10) -0.0040(10)
Cl1 0.0405(5) 0.0609(7) 0.0664(6) 0.0311(5) -0.0261(5) -0.0156(4)
O1 0.048(2) 0.076(5) 0.111(6) -0.009(4) -0.034(4) -0.009(2)
O1' 0.072(4) 0.090(4) 0.112(6) 0.019(4) 0.003(4) -0.047(4)
O2 0.082(4) 0.055(3) 0.055(2) 0.010(2) 0.021(2) 0.015(3)
O2' 0.110(4) 0.098(4) 0.045(2) 0.005(2) -0.002(2) 0.031(3)
O1A 0.091(17) 0.057(12) 0.045(9) -0.026(9) -0.043(9) 0.029(13)

loop_
_atom_type_symbol
_atom_type_description
_atom_type_scat_dispersion_real
_atom_type_scat_dispersion_imag
_atom_type_scat_source
C C 0.0033 0.0016 'International Tables Vol C Tables 4.2.6.8 and 6.1.1.4'
H H 0.0000 0.0000 'International Tables Vol C Tables 4.2.6.8 and 6.1.1.4'
N N 0.0061 0.0033 'International Tables Vol C Tables 4.2.6.8 and 6.1.1.4'
O O 0.0106 0.0060 'International Tables Vol C Tables 4.2.6.8 and 6.1.1.4'
Cl Cl 0.1484 0.1585 'International Tables Vol C Tables 4.2.6.8 and 6.1.1.4'
Pd Pd -0.9988 1.0072 'International Tables Vol C Tables 4.2.6.8 and 6.1.1.4'

loop_
_geom_angle_atom_site_label_1
_geom_angle_atom_site_label_2
_geom_angle_atom_site_label_3
_geom_angle
_geom_angle_site_symmetry_1
_geom_angle_site_symmetry_3
C1 Pd1 C1 85.48(13) . 6_556
C1 Pd1 N1 95.32(8) . 6_556
C1 Pd1 N1 178.18(8) 6_556 6_556
C1 Pd1 N1 178.18(8) . .
C1 Pd1 N1 95.31(8) 6_556 .
N1 Pd1 N1 83.94(9) 6_556 .
C1 Pd1 N2 108.60(7) . 6_556
C1 Pd1 N2 101.73(7) 6_556 6_556
N1 Pd1 N2 76.47(6) 6_556 6_556
N1 Pd1 N2 72.86(6) . 6_556
C1 Pd1 N2 101.73(7) . .
C1 Pd1 N2 108.60(7) 6_556 .
N1 Pd1 N2 72.86(6) 6_556 .
N1 Pd1 N2 76.47(6) . .
N2 Pd1 N2 138.35(8) 6_556 .
C2 N1 C6 121.26(17) . .
C2 N1 Pd1 118.45(13) . .
C6 N1 Pd1 120.29(12) . .
C7 N2 C8 110.42(16) . 6_556
C7 N2 C9 111.68(16) . .
C8 N2 C9 112.44(15) 6_556 .
C7 N2 Pd1 103.75(11) . .
C8 N2 Pd1 98.25(11) 6_556 .
C9 N2 Pd1 119.26(12) . .
Pd1 C1 H1A 109.5 . .
Pd1 C1 H1B 109.5 . .
H1A C1 H1B 109.5 . .
Pd1 C1 H1C 109.5 . .
H1A C1 H1C 109.5 . .
H1B C1 H1C 109.5 . .
N1 C2 C3 120.64(18) . .
N1 C2 C8 116.09(17) . .
C3 C2 C8 123.17(18) . .
C2 C3 C4 118.66(19) . .
C2 C3 H3A 120.7 . .
C4 C3 H3A 120.7 . .
C3 C4 C5 119.95(19) . .
C3 C4 H4A 120.0 . .
C5 C4 H4A 120.0 . .
C6 C5 C4 118.67(19) . .
C6 C5 H5A 120.7 . .
C4 C5 H5A 120.7 . .
N1 C6 C5 120.45(18) . .
N1 C6 C7 117.36(17) . .
C5 C6 C7 121.57(18) . .
N2 C7 C6 115.69(16) . .
N2 C7 H7A 108.4 . .
C6 C7 H7A 108.4 . .
N2 C7 H7B 108.4 . .
C6 C7 H7B 108.4 . .
H7A C7 H7B 107.4 . .
N2 C8 C2 111.18(15) 6_556 .
N2 C8 H8A 109.4 6_556 .
C2 C8 H8A 109.4 . .
N2 C8 H8B 109.4 6_556 .
C2 C8 H8B 109.4 . .
H8A C8 H8B 108.0 . .
N2 C9 C12 109.71(17) . .
N2 C9 C10 108.13(16) . .
C12 C9 C10 108.88(19) . .
N2 C9 C11 112.14(17) . .
C12 C9 C11 108.98(18) . .
C10 C9 C11 108.94(19) . .
C9 C10 H10A 109.5 . .
C9 C10 H10B 109.5 . .
H10A C10 H10B 109.5 . .
C9 C10 H10C 109.5 . .
H10A C10 H10C 109.5 . .
H10B C10 H10C 109.5 . .
C9 C11 H11A 109.5 . .
C9 C11 H11B 109.5 . .
H11A C11 H11B 109.5 . .
C9 C11 H11C 109.5 . .
H11A C11 H11C 109.5 . .
H11B C11 H11C 109.5 . .
C9 C12 H12A 109.5 . .
C9 C12 H12B 109.5 . .
H12A C12 H12B 109.5 . .
C9 C12 H12C 109.5 . .
H12A C12 H12C 109.5 . .
H12B C12 H12C 109.5 . .
O1' Cl1 O1' 180.0(5) 7 .
O1' Cl1 O1A 100.3(13) 7 7
O1' Cl1 O1A 79.7(13) . 7
O1' Cl1 O1A 79.7(13) 7 .
O1' Cl1 O1A 100.3(13) . .
O1A Cl1 O1A 179.998(2) 7 .
O1' Cl1 O1 126.3(4) 7 7
O1' Cl1 O1 53.7(4) . 7
O1A Cl1 O1 143.6(12) . 7
O1' Cl1 O1 53.7(4) 7 .
O1' Cl1 O1 126.3(4) . .
O1A Cl1 O1 143.6(12) 7 .
O1 Cl1 O1 179.999(1) 7 .
O1' Cl1 O2 60.0(4) 7 .
O1' Cl1 O2 120.0(4) . .
O1A Cl1 O2 46.0(13) 7 .
O1A Cl1 O2 134.0(13) . .
O1 Cl1 O2 81.9(4) 7 .
O1 Cl1 O2 98.1(4) . .
O1' Cl1 O2 120.0(4) 7 7
O1' Cl1 O2 60.0(4) . 7
O1A Cl1 O2 134.0(13) 7 7
O1A Cl1 O2 46.0(13) . 7
O1 Cl1 O2 98.1(4) 7 7
O1 Cl1 O2 81.9(4) . 7
O2 Cl1 O2 179.998(1) . 7
O1' Cl1 O2' 108.1(5) 7 7
O1' Cl1 O2' 71.9(5) . 7
O1A Cl1 O2' 87.9(8) 7 7
O1A Cl1 O2' 92.1(8) . 7
O1 Cl1 O2' 101.0(4) 7 7
O1 Cl1 O2' 79.0(4) . 7
O2 Cl1 O2' 81.4(3) . 7
O2 Cl1 O2' 98.6(3) 7 7
O1' Cl1 O2' 71.9(5) 7 .
O1' Cl1 O2' 108.1(5) . .
O1A Cl1 O2' 92.1(8) 7 .
O1A Cl1 O2' 87.9(8) . .
O1 Cl1 O2' 79.0(4) 7 .
O1 Cl1 O2' 101.0(4) . .
O2 Cl1 O2' 98.6(3) . .
O2 Cl1 O2' 81.4(3) 7 .
O2' Cl1 O2' 179.998(1) 7 .

loop_
_geom_bond_atom_site_label_1
_geom_bond_atom_site_label_2
_geom_bond_distance
_geom_bond_site_symmetry_2
Pd1 C1 2.048(2) .
Pd1 C1 2.048(2) 6_556
Pd1 N1 2.1123(16) 6_556
Pd1 N1 2.1123(16) .
Pd1 N2 2.4686(16) 6_556
Pd1 N2 2.4687(16) .
N1 C2 1.338(2) .
N1 C6 1.339(2) .
N2 C7 1.483(3) .
N2 C8 1.488(2) 6_556
N2 C9 1.514(3) .
C1 H1A 0.9800 .
C1 H1B 0.9800 .
C1 H1C 0.9800 .
C2 C3 1.382(3) .
C2 C8 1.510(3) .
C3 C4 1.382(3) .
C3 H3A 0.9500 .
C4 C5 1.386(3) .
C4 H4A 0.9500 .
C5 C6 1.382(3) .
C5 H5A 0.9500 .
C6 C7 1.513(3) .
C7 H7A 0.9900 .
C7 H7B 0.9900 .
C8 N2 1.489(2) 6_556
C8 H8A 0.9900 .
C8 H8B 0.9900 .
C9 C12 1.523(3) .
C9 C10 1.529(3) .
C9 C11 1.532(3) .
C10 H10A 0.9800 .
C10 H10B 0.9800 .
C10 H10C 0.9800 .
C11 H11A 0.9800 .
C11 H11B 0.9800 .
C11 H11C 0.9800 .
C12 H12A 0.9800 .
C12 H12B 0.9800 .
C12 H12C 0.9800 .
Cl1 O1' 1.305(6) 7
Cl1 O1' 1.305(6) .
Cl1 O1A 1.360(11) 7
Cl1 O1A 1.360(11) .
Cl1 O1 1.381(6) 7
Cl1 O1 1.381(6) .
Cl1 O2 1.465(4) .
Cl1 O2 1.465(4) 7
Cl1 O2' 1.618(5) 7
Cl1 O2' 1.618(5) .

loop_
_geom_torsion_atom_site_label_1
_geom_torsion_atom_site_label_2
_geom_torsion_atom_site_label_3
_geom_torsion_atom_site_label_4
_geom_torsion
_geom_torsion_site_symmetry_1
_geom_torsion_site_symmetry_4
C1 Pd1 N1 C2 -73.01(15) 6_556 .
N1 Pd1 N1 C2 105.33(15) 6_556 .
N2 Pd1 N1 C2 27.65(14) 6_556 .
N2 Pd1 N1 C2 179.11(15) . .
C1 Pd1 N1 C6 106.61(15) 6_556 .
N1 Pd1 N1 C6 -75.05(14) 6_556 .
N2 Pd1 N1 C6 -152.73(15) 6_556 .
N2 Pd1 N1 C6 -1.27(14) . .
C1 Pd1 N2 C7 166.75(12) . .
C1 Pd1 N2 C7 -104.11(13) 6_556 .
N1 Pd1 N2 C7 74.75(12) 6_556 .
N1 Pd1 N2 C7 -13.00(11) . .
N2 Pd1 N2 C7 30.40(10) 6_556 .
C1 Pd1 N2 C8 53.27(13) . 6_556
C1 Pd1 N2 C8 142.41(13) 6_556 6_556
N1 Pd1 N2 C8 -38.73(12) 6_556 6_556
N1 Pd1 N2 C8 -126.47(12) . 6_556
N2 Pd1 N2 C8 -83.08(11) 6_556 6_556
C1 Pd1 N2 C9 -68.29(15) . .
C1 Pd1 N2 C9 20.85(16) 6_556 .
N1 Pd1 N2 C9 -160.29(15) 6_556 .
N1 Pd1 N2 C9 111.97(14) . .
N2 Pd1 N2 C9 155.37(14) 6_556 .
C6 N1 C2 C3 -5.3(3) . .
Pd1 N1 C2 C3 174.28(15) . .
C6 N1 C2 C8 171.23(18) . .
Pd1 N1 C2 C8 -9.2(2) . .
N1 C2 C3 C4 0.0(3) . .
C8 C2 C3 C4 -176.3(2) . .
C2 C3 C4 C5 3.4(3) . .
C3 C4 C5 C6 -1.7(3) . .
C2 N1 C6 C5 7.1(3) . .
Pd1 N1 C6 C5 -172.53(14) . .
C2 N1 C6 C7 -164.08(17) . .
Pd1 N1 C6 C7 16.3(2) . .
C4 C5 C6 N1 -3.5(3) . .
C4 C5 C6 C7 167.30(19) . .
C8 N2 C7 C6 129.28(17) 6_556 .
C9 N2 C7 C6 -104.82(18) . .
Pd1 N2 C7 C6 24.88(18) . .
N1 C6 C7 N2 -29.6(2) . .
C5 C6 C7 N2 159.30(18) . .
N1 C2 C8 N2 -31.7(2) . 6_556
C3 C2 C8 N2 144.8(2) . 6_556
C7 N2 C9 C12 169.85(16) . .
C8 N2 C9 C12 -65.4(2) 6_556 .
Pd1 N2 C9 C12 48.80(19) . .
C7 N2 C9 C10 51.2(2) . .
C8 N2 C9 C10 176.01(18) 6_556 .
Pd1 N2 C9 C10 -69.8(2) . .
C7 N2 C9 C11 -68.9(2) . .
C8 N2 C9 C11 55.9(2) 6_556 .
Pd1 N2 C9 C11 170.05(14) . .
